data_2234625
loop_
_publ_author_name
'Li, Pin-Ai'

_publ_section_title
;
 (Methanol-\k<i>O</i>){1-[2-(piperazin-4-ium-1-yl-\k<i>N</i>^1^)ethyliminomethyl-\k<i>N</i>]naphthalen-2-olato-\k<i>O</i>}bis(thiocyanato-\k<i>N</i>)nickel(II)
 methanol monosolvate
;
_journal_coeditor_code HB6710
_journal_issue 5
_journal_name_full 'Acta Crystallographica Section E'
_journal_page_first m549
_journal_paper_doi 10.1107/S1600536812013773
_journal_volume 68
_journal_year 2012
_chemical_formula_iupac '[Ni (C17 H21 N3 O1) (N C S)2 (C H4 O)], C H4 O'
_chemical_formula_moiety 'C20 H25 N5 Ni O2 S2, C H4 O'
_chemical_formula_sum 'C21 H29 N5 Ni O3 S2'
_chemical_formula_weight 522.32
_chemical_name_systematic
;
(Methanol-\k<i>O</i>){1-[2-(piperazin-4-ium-1-yl-
\k<i>N</i>^1^)ethyliminomethyl-\k<i>N</i>]naphthalen-2-olato-
\k<i>O</i>}bis(thiocyanato-\k<i>N</i>)nickel(II) methanol monosolvate
;
_space_group_IT_number 14
_symmetry_cell_setting monoclinic
_symmetry_space_group_name_Hall '-P 2ybc'
_symmetry_space_group_name_H-M 'P 1 21/c 1'
_atom_sites_solution_hydrogens geom
_atom_sites_solution_primary direct
_atom_sites_solution_secondary difmap
_audit_creation_method SHELXL-97
_cell_angle_alpha 90.00
_cell_angle_beta 116.01(2)
_cell_angle_gamma 90.00
_cell_formula_units_Z 4
_cell_length_a 9.7420(19)
_cell_length_b 15.304(3)
_cell_length_c 18.302(5)
_cell_measurement_reflns_used 888
_cell_measurement_temperature 298(2)
_cell_measurement_theta_max 24.5
_cell_measurement_theta_min 2.3
_cell_volume 2452.3(10)
_computing_cell_refinement 'SAINT (Bruker, 2000)'
_computing_data_collection 'SMART (Bruker, 2000)'
_computing_data_reduction 'SAINT (Bruker, 2000)'
_computing_molecular_graphics 'SHELXTL (Sheldrick, 2008)'
_computing_publication_material 'SHELXTL (Sheldrick, 2008)'
_computing_structure_refinement 'SHELXTL (Sheldrick, 2008)'
_computing_structure_solution 'SHELXTL (Sheldrick, 2008)'
_diffrn_ambient_temperature 298(2)
_diffrn_measured_fraction_theta_full 0.956
_diffrn_measured_fraction_theta_max 0.956
_diffrn_measurement_device_type 'Bruker SMART 1000 CCD'
_diffrn_measurement_method '\w scan'
_diffrn_radiation_monochromator graphite
_diffrn_radiation_source 'fine-focus sealed tube'
_diffrn_radiation_type MoK\a
_diffrn_radiation_wavelength 0.71073
_diffrn_reflns_av_R_equivalents 0.1533
_diffrn_reflns_av_sigmaI/netI 0.1481
_diffrn_reflns_limit_h_max 11
_diffrn_reflns_limit_h_min -11
_diffrn_reflns_limit_k_max 18
_diffrn_reflns_limit_k_min -18
_diffrn_reflns_limit_l_max 21
_diffrn_reflns_limit_l_min -21
_diffrn_reflns_number 16581
_diffrn_reflns_theta_full 25.15
_diffrn_reflns_theta_max 25.15
_diffrn_reflns_theta_min 1.82
_diffrn_standards_number 0
_exptl_absorpt_coefficient_mu 0.993
_exptl_absorpt_correction_T_max 0.865
_exptl_absorpt_correction_T_min 0.849
_exptl_absorpt_correction_type multi-scan
_exptl_absorpt_process_details '(SADABS; Sheldrick, 2000)'
_exptl_crystal_colour green
_exptl_crystal_density_diffrn 1.415
_exptl_crystal_density_method 'not measured'
_exptl_crystal_description block
_exptl_crystal_F_000 1096
_exptl_crystal_size_max 0.17
_exptl_crystal_size_mid 0.15
_exptl_crystal_size_min 0.15
_refine_diff_density_max 1.054
_refine_diff_density_min -0.466
_refine_ls_extinction_method none
_refine_ls_goodness_of_fit_ref 1.002
_refine_ls_hydrogen_treatment mixed
_refine_ls_matrix_type full
_refine_ls_number_parameters 295
_refine_ls_number_reflns 4196
_refine_ls_number_restraints 1
_refine_ls_restrained_S_all 1.002
_refine_ls_R_factor_all 0.1661
_refine_ls_R_factor_gt 0.0920
_refine_ls_shift/su_max 0.000
_refine_ls_shift/su_mean 0.000
_refine_ls_structure_factor_coef Fsqd
_refine_ls_weighting_details 'calc w=1/[\s^2^(Fo^2^)+(0.0864P)^2^] where P=(Fo^2^+2Fc^2^)/3'
_refine_ls_weighting_scheme calc
_refine_ls_wR_factor_gt 0.1799
_refine_ls_wR_factor_ref 0.2091
_reflns_number_gt 2354
_reflns_number_total 4196
_reflns_threshold_expression I>2\s(I)
_cod_data_source_file hb6710.cif
_cod_data_source_block I
_cod_original_sg_symbol_H-M 'P 21/c'
_cod_database_code 2234625
_cod_database_fobs_code 2234625

loop_
_symmetry_equiv_pos_as_xyz
'x, y, z'
'-x, y+1/2, -z+1/2'
'-x, -y, -z'
'x, -y-1/2, z-1/2'

loop_
_atom_site_type_symbol
_atom_site_label
_atom_site_fract_x
_atom_site_fract_y
_atom_site_fract_z
_atom_site_U_iso_or_equiv
_atom_site_adp_type
_atom_site_calc_flag
_atom_site_refinement_flags
_atom_site_occupancy
_atom_site_symmetry_multiplicity
Ni Ni1 0.08725(12) 0.32345(6) 0.35614(6) 0.0356(3) Uani d . 1 1
S S1 -0.3385(3) 0.40557(18) 0.11040(14) 0.0662(8) Uani d . 1 1
S S2 -0.1939(3) 0.23841(17) 0.50772(14) 0.0641(8) Uani d . 1 1
O O1 0.1635(7) 0.4331(3) 0.4268(3) 0.0465(15) Uani d . 1 1
O O2 0.2267(8) 0.3634(4) 0.2996(4) 0.0612(17) Uani d D 1 1
O O3 0.0875(10) 0.4095(6) 0.1353(4) 0.097(3) Uani d . 1 1
H H3 0.0055 0.3840 0.1128 0.145 Uiso calc R 1 1
N N1 0.2670(7) 0.2604(4) 0.4397(4) 0.0437(18) Uani d . 1 1
N N2 0.0484(7) 0.1938(4) 0.2933(4) 0.0348(15) Uani d . 1 1
N N3 -0.0853(8) 0.3835(4) 0.2599(4) 0.0488(19) Uani d . 1 1
N N4 -0.0474(8) 0.2903(4) 0.4131(4) 0.0412(17) Uani d . 1 1
N N5 -0.1175(7) 0.0886(4) 0.1435(4) 0.0450(18) Uani d . 1 1
H H5A -0.1729 0.1302 0.1080 0.054 Uiso calc R 1 1
H H5B -0.1389 0.0370 0.1173 0.054 Uiso calc R 1 1
C C1 0.3224(8) 0.3598(5) 0.5527(4) 0.0374(19) Uani d . 1 1
C C2 0.2355(9) 0.4313(5) 0.5085(5) 0.041(2) Uani d . 1 1
C C3 0.2202(10) 0.5057(6) 0.5479(5) 0.053(2) Uani d . 1 1
H H3A 0.1582 0.5512 0.5174 0.063 Uiso calc R 1 1
C C4 0.2957(11) 0.5132(6) 0.6318(5) 0.054(2) Uani d . 1 1
H H4 0.2873 0.5643 0.6569 0.065 Uiso calc R 1 1
C C5 0.3847(9) 0.4438(5) 0.6788(5) 0.043(2) Uani d . 1 1
C C6 0.4632(11) 0.4468(7) 0.7668(5) 0.058(3) Uani d . 1 1
H H6 0.4564 0.4978 0.7926 0.070 Uiso calc R 1 1
C C7 0.5449(10) 0.3806(7) 0.8133(5) 0.054(3) Uani d . 1 1
H H7 0.5940 0.3861 0.8696 0.065 Uiso calc R 1 1
C C8 0.5545(10) 0.3047(7) 0.7763(5) 0.060(3) Uani d . 1 1
H H8 0.6101 0.2581 0.8082 0.072 Uiso calc R 1 1
C C9 0.4832(9) 0.2953(6) 0.6919(5) 0.046(2) Uani d . 1 1
H H9 0.4903 0.2426 0.6685 0.055 Uiso calc R 1 1
C C10 0.3988(9) 0.3667(6) 0.6409(4) 0.042(2) Uani d . 1 1
C C11 0.3444(11) 0.2811(5) 0.5145(5) 0.052(2) Uani d . 1 1
H H11 0.4209 0.2428 0.5471 0.062 Uiso calc R 1 1
C C12 0.2999(10) 0.1768(6) 0.4112(5) 0.055(3) Uani d . 1 1
H H12A 0.3612 0.1398 0.4570 0.066 Uiso calc R 1 1
H H12B 0.3554 0.1865 0.3790 0.066 Uiso calc R 1 1
C C13 0.1465(10) 0.1340(5) 0.3598(5) 0.049(2) Uani d . 1 1
H H13A 0.1623 0.0800 0.3367 0.059 Uiso calc R 1 1
H H13B 0.0960 0.1199 0.3937 0.059 Uiso calc R 1 1
C C14 0.0892(9) 0.1941(5) 0.2235(4) 0.040(2) Uani d . 1 1
H H14A 0.1981 0.2043 0.2441 0.048 Uiso calc R 1 1
H H14B 0.0366 0.2421 0.1875 0.048 Uiso calc R 1 1
C C15 0.0481(10) 0.1082(5) 0.1741(5) 0.043(2) Uani d . 1 1
H H15A 0.0732 0.1135 0.1285 0.052 Uiso calc R 1 1
H H15B 0.1076 0.0606 0.2082 0.052 Uiso calc R 1 1
C C16 -0.1588(10) 0.0854(5) 0.2119(5) 0.048(2) Uani d . 1 1
H H16A -0.1049 0.0375 0.2478 0.058 Uiso calc R 1 1
H H16B -0.2675 0.0745 0.1912 0.058 Uiso calc R 1 1
C C17 -0.1185(10) 0.1709(5) 0.2595(5) 0.048(2) Uani d . 1 1
H H17A -0.1780 0.2177 0.2242 0.057 Uiso calc R 1 1
H H17B -0.1467 0.1665 0.3040 0.057 Uiso calc R 1 1
C C18 -0.1908(10) 0.3914(5) 0.1988(5) 0.0382(19) Uani d . 1 1
C C19 -0.1038(10) 0.2711(5) 0.4529(5) 0.041(2) Uani d . 1 1
C C20 0.3836(12) 0.3845(8) 0.3386(7) 0.087(4) Uani d . 1 1
H H20A 0.3976 0.4441 0.3269 0.130 Uiso calc R 1 1
H H20B 0.4389 0.3466 0.3192 0.130 Uiso calc R 1 1
H H20C 0.4208 0.3773 0.3962 0.130 Uiso calc R 1 1
C C22 0.1608(19) 0.4057(12) 0.0882(9) 0.148(7) Uani d . 1 1
H H22A 0.1522 0.4610 0.0618 0.222 Uiso calc R 1 1
H H22B 0.1160 0.3609 0.0480 0.222 Uiso calc R 1 1
H H22C 0.2666 0.3925 0.1212 0.222 Uiso calc R 1 1
H H2 0.189(11) 0.361(7) 0.2499(8) 0.080 Uiso d D 1 1

loop_
_atom_site_aniso_label
_atom_site_aniso_U_11
_atom_site_aniso_U_22
_atom_site_aniso_U_33
_atom_site_aniso_U_12
_atom_site_aniso_U_13
_atom_site_aniso_U_23
Ni1 0.0411(6) 0.0276(5) 0.0256(5) 0.0056(5) 0.0031(4) 0.0015(4)
S1 0.0644(17) 0.0600(17) 0.0413(14) 0.0051(13) -0.0072(12) -0.0074(12)
S2 0.084(2) 0.0604(17) 0.0447(14) -0.0249(14) 0.0252(14) -0.0107(12)
O1 0.077(4) 0.017(3) 0.028(3) 0.012(3) 0.006(3) 0.002(2)
O2 0.062(5) 0.062(4) 0.051(4) -0.018(3) 0.017(4) -0.021(4)
O3 0.100(7) 0.124(8) 0.056(5) -0.019(6) 0.025(5) -0.004(5)
N1 0.047(4) 0.042(4) 0.025(4) 0.013(3) 0.000(3) -0.008(3)
N2 0.045(4) 0.026(4) 0.027(3) 0.006(3) 0.010(3) 0.002(3)
N3 0.052(5) 0.040(4) 0.038(4) 0.006(3) 0.005(4) 0.004(3)
N4 0.058(5) 0.034(4) 0.031(4) 0.011(3) 0.019(4) -0.004(3)
N5 0.053(5) 0.034(4) 0.035(4) 0.009(3) 0.007(4) -0.002(3)
C1 0.033(5) 0.030(4) 0.029(4) 0.002(4) -0.005(4) -0.001(3)
C2 0.045(5) 0.032(5) 0.033(5) -0.003(4) 0.005(4) 0.001(4)
C3 0.068(7) 0.034(5) 0.054(6) 0.007(4) 0.025(5) -0.001(4)
C4 0.072(7) 0.039(5) 0.038(5) 0.020(5) 0.012(5) -0.001(4)
C5 0.043(5) 0.043(5) 0.040(5) -0.009(4) 0.014(4) -0.015(4)
C6 0.059(6) 0.072(7) 0.040(5) -0.005(5) 0.018(5) -0.006(5)
C7 0.059(6) 0.074(8) 0.029(5) -0.019(5) 0.018(5) -0.010(5)
C8 0.043(6) 0.082(8) 0.043(6) 0.004(5) 0.008(5) 0.019(5)
C9 0.051(6) 0.052(6) 0.026(4) -0.008(4) 0.009(4) 0.007(4)
C10 0.037(5) 0.049(5) 0.027(4) 0.001(4) 0.001(4) -0.004(4)
C11 0.062(6) 0.035(5) 0.048(6) 0.019(4) 0.013(5) 0.007(4)
C12 0.056(6) 0.049(5) 0.030(5) 0.031(5) -0.009(4) -0.009(4)
C13 0.080(7) 0.030(5) 0.037(5) 0.005(4) 0.024(5) -0.005(4)
C14 0.044(5) 0.021(4) 0.034(4) 0.000(3) -0.001(4) -0.004(3)
C15 0.052(6) 0.037(5) 0.040(5) -0.004(4) 0.019(4) -0.007(4)
C16 0.042(5) 0.036(5) 0.054(6) -0.011(4) 0.010(4) -0.010(4)
C17 0.062(6) 0.024(4) 0.057(6) -0.005(4) 0.026(5) -0.006(4)
C18 0.050(5) 0.023(4) 0.038(5) 0.006(4) 0.015(4) 0.002(4)
C19 0.048(6) 0.044(5) 0.028(5) 0.006(4) 0.012(4) -0.008(4)
C20 0.056(7) 0.104(10) 0.104(9) -0.015(7) 0.040(7) -0.002(8)
C22 0.141(14) 0.199(19) 0.132(13) -0.042(13) 0.085(13) -0.032(13)

loop_
_atom_type_symbol
_atom_type_description
_atom_type_scat_dispersion_real
_atom_type_scat_dispersion_imag
_atom_type_scat_source
C C 0.0033 0.0016 'International Tables Vol C Tables 4.2.6.8 and 6.1.1.4'
H H 0.0000 0.0000 'International Tables Vol C Tables 4.2.6.8 and 6.1.1.4'
N N 0.0061 0.0033 'International Tables Vol C Tables 4.2.6.8 and 6.1.1.4'
Ni Ni 0.3393 1.1124 'International Tables Vol C Tables 4.2.6.8 and 6.1.1.4'
O O 0.0106 0.0060 'International Tables Vol C Tables 4.2.6.8 and 6.1.1.4'
S S 0.1246 0.1234 'International Tables Vol C Tables 4.2.6.8 and 6.1.1.4'

loop_
_geom_angle_atom_site_label_1
_geom_angle_atom_site_label_2
_geom_angle_atom_site_label_3
_geom_angle
N1 Ni1 N3 172.3(3)
N1 Ni1 O1 87.7(2)
N3 Ni1 O1 96.3(2)
N1 Ni1 N4 91.9(3)
N3 Ni1 N4 94.6(3)
O1 Ni1 N4 91.0(2)
N1 Ni1 O2 88.8(3)
N3 Ni1 O2 84.9(3)
O1 Ni1 O2 86.6(2)
N4 Ni1 O2 177.4(2)
N1 Ni1 N2 81.9(2)
N3 Ni1 N2 93.8(2)
O1 Ni1 N2 169.1(2)
N4 Ni1 N2 92.3(2)
O2 Ni1 N2 90.3(2)
C2 O1 Ni1 123.5(4)
C20 O2 Ni1 126.9(6)
C20 O2 H2 116(8)
Ni1 O2 H2 117(7)
C22 O3 H3 109.5
C11 N1 C12 118.5(7)
C11 N1 Ni1 127.3(6)
C12 N1 Ni1 113.8(5)
C13 N2 C14 112.6(6)
C13 N2 C17 112.5(6)
C14 N2 C17 107.1(6)
C13 N2 Ni1 102.8(4)
C14 N2 Ni1 112.8(4)
C17 N2 Ni1 109.0(4)
C18 N3 Ni1 159.3(7)
C19 N4 Ni1 171.1(7)
C16 N5 C15 110.0(6)
C16 N5 H5A 109.7
C15 N5 H5A 109.7
C16 N5 H5B 109.7
C15 N5 H5B 109.7
H5A N5 H5B 108.2
C2 C1 C10 118.0(7)
C2 C1 C11 123.1(7)
C10 C1 C11 118.8(7)
O1 C2 C3 115.9(7)
O1 C2 C1 123.2(7)
C3 C2 C1 120.9(7)
C4 C3 C2 121.1(8)
C4 C3 H3A 119.4
C2 C3 H3A 119.4
C3 C4 C5 120.2(8)
C3 C4 H4 119.9
C5 C4 H4 119.9
C4 C5 C10 120.0(7)
C4 C5 C6 122.8(8)
C10 C5 C6 117.2(8)
C7 C6 C5 124.1(9)
C7 C6 H6 118.0
C5 C6 H6 118.0
C6 C7 C8 118.6(8)
C6 C7 H7 120.7
C8 C7 H7 120.7
C7 C8 C9 121.8(9)
C7 C8 H8 119.1
C9 C8 H8 119.1
C8 C9 C10 120.4(8)
C8 C9 H9 119.8
C10 C9 H9 119.8
C5 C10 C9 118.0(7)
C5 C10 C1 119.7(7)
C9 C10 C1 122.3(7)
N1 C11 C1 125.3(8)
N1 C11 H11 117.4
C1 C11 H11 117.4
N1 C12 C13 106.7(7)
N1 C12 H12A 110.4
C13 C12 H12A 110.4
N1 C12 H12B 110.4
C13 C12 H12B 110.4
H12A C12 H12B 108.6
N2 C13 C12 110.2(7)
N2 C13 H13A 109.6
C12 C13 H13A 109.6
N2 C13 H13B 109.6
C12 C13 H13B 109.6
H13A C13 H13B 108.1
N2 C14 C15 113.6(6)
N2 C14 H14A 108.9
C15 C14 H14A 108.9
N2 C14 H14B 108.9
C15 C14 H14B 108.9
H14A C14 H14B 107.7
N5 C15 C14 110.6(6)
N5 C15 H15A 109.5
C14 C15 H15A 109.5
N5 C15 H15B 109.5
C14 C15 H15B 109.5
H15A C15 H15B 108.1
N5 C16 C17 111.0(7)
N5 C16 H16A 109.4
C17 C16 H16A 109.4
N5 C16 H16B 109.4
C17 C16 H16B 109.4
H16A C16 H16B 108.0
N2 C17 C16 113.3(6)
N2 C17 H17A 108.9
C16 C17 H17A 108.9
N2 C17 H17B 108.9
C16 C17 H17B 108.9
H17A C17 H17B 107.7
N3 C18 S1 177.8(8)
N4 C19 S2 176.6(8)
O2 C20 H20A 109.5
O2 C20 H20B 109.5
H20A C20 H20B 109.5
O2 C20 H20C 109.5
H20A C20 H20C 109.5
H20B C20 H20C 109.5
O3 C22 H22A 109.5
O3 C22 H22B 109.5
H22A C22 H22B 109.5
O3 C22 H22C 109.5
H22A C22 H22C 109.5
H22B C22 H22C 109.5

loop_
_geom_bond_atom_site_label_1
_geom_bond_atom_site_label_2
_geom_bond_distance
_geom_bond_publ_flag
Ni1 N1 1.997(6) y
Ni1 N3 2.044(7) y
Ni1 O1 2.049(5) y
Ni1 N4 2.064(7) y
Ni1 O2 2.128(7) y
Ni1 N2 2.241(6) y
S1 C18 1.641(9) ?
S2 C19 1.673(10) ?
O1 C2 1.344(9) ?
O2 C20 1.411(11) ?
O2 H2 0.818(10) ?
O3 C22 1.339(13) ?
O3 H3 0.8200 ?
N1 C11 1.281(10) ?
N1 C12 1.468(9) ?
N2 C13 1.487(9) ?
N2 C14 1.495(9) ?
N2 C17 1.505(10) ?
N3 C18 1.146(9) ?
N4 C19 1.128(9) ?
N5 C16 1.473(9) ?
N5 C15 1.488(10) ?
N5 H5A 0.9000 ?
N5 H5B 0.9000 ?
C1 C2 1.403(10) ?
C1 C10 1.454(10) ?
C1 C11 1.455(11) ?
C2 C3 1.390(11) ?
C3 C4 1.386(12) ?
C3 H3A 0.9300 ?
C4 C5 1.402(11) ?
C4 H4 0.9300 ?
C5 C10 1.406(11) ?
C5 C6 1.450(11) ?
C6 C7 1.337(12) ?
C6 H6 0.9300 ?
C7 C8 1.369(12) ?
C7 H7 0.9300 ?
C8 C9 1.396(11) ?
C8 H8 0.9300 ?
C9 C10 1.438(11) ?
C9 H9 0.9300 ?
C11 H11 0.9300 ?
C12 C13 1.521(12) ?
C12 H12A 0.9700 ?
C12 H12B 0.9700 ?
C13 H13A 0.9700 ?
C13 H13B 0.9700 ?
C14 C15 1.546(10) ?
C14 H14A 0.9700 ?
C14 H14B 0.9700 ?
C15 H15A 0.9700 ?
C15 H15B 0.9700 ?
C16 C17 1.525(10) ?
C16 H16A 0.9700 ?
C16 H16B 0.9700 ?
C17 H17A 0.9700 ?
C17 H17B 0.9700 ?
C20 H20A 0.9600 ?
C20 H20B 0.9600 ?
C20 H20C 0.9600 ?
C22 H22A 0.9600 ?
C22 H22B 0.9600 ?
C22 H22C 0.9600 ?

loop_
_geom_hbond_atom_site_label_D
_geom_hbond_atom_site_label_H
_geom_hbond_atom_site_label_A
_geom_hbond_site_symmetry_A
_geom_hbond_distance_DH
_geom_hbond_distance_HA
_geom_hbond_distance_DA
_geom_hbond_angle_DHA
O2 H2 O3 . 0.818(10) 2.03(4) 2.793(10) 155(10)
N5 H5B O1 2_545 0.90 1.75 2.649(8) 175
N5 H5A S2 4_565 0.90 2.67 3.480(7) 150
O3 H3 S2 4_565 0.82 2.78 3.532(9) 154
